data_7127374
loop_
_publ_author_name
'Kiernicki, John J.'
'Norwine, Emily E.'
'Lovasz, Myles A.'
'Zeller, Matthias'
'Szymczak, Nathaniel K.'

_publ_section_title
;
 Mobility of Lewis acids within the secondary coordination sphere: toward
 a model for cooperative substrate binding.
;
_journal_issue 86
_journal_name_full 'Chemical communications (Cambridge, England)'
_journal_page_first 13105
_journal_page_last 13108
_journal_paper_doi 10.1039/d0cc05121g
_journal_volume 56
_journal_year 2020
_chemical_formula_moiety 'C24 H40 B Br N5 Zn, C F3 O3 S'
_chemical_formula_sum 'C25 H40 B Br F3 N5 O3 S Zn'
_chemical_formula_weight 703.77
_chemical_properties_physical Air-sensitive,Moisture-sensitive,Hygroscopic
_space_group_crystal_system triclinic
_space_group_IT_number 2
_space_group_name_Hall '-P 1'
_space_group_name_H-M_alt 'P -1'
_atom_sites_solution_hydrogens geom
_atom_sites_solution_primary direct
_atom_sites_solution_secondary difmap
_audit_creation_method SHELXL-2018/3
_audit_update_record
;
2020-06-24 deposited with the CCDC.	2020-09-16 downloaded from the CCDC.
;
_cell_angle_alpha 107.2938(19)
_cell_angle_beta 93.865(2)
_cell_angle_gamma 110.9613(18)
_cell_formula_units_Z 2
_cell_length_a 11.9524(6)
_cell_length_b 11.9577(6)
_cell_length_c 12.1827(7)
_cell_measurement_reflns_used 9780
_cell_measurement_temperature 150(2)
_cell_measurement_theta_max 33.0510
_cell_measurement_theta_min 2.3138
_cell_volume 1522.69(14)
_computing_cell_refinement 'SAINT V8.38A (Bruker, 2016)'
_computing_data_collection 'Apex3 v2018.1-0 (Bruker, 2018)'
_computing_data_reduction 'SAINT V8.38A (Bruker, 2016)'
_computing_structure_refinement
;  
SHELXL-2018/3 (Sheldrick, 2015, 2018), 
SHELXLE Rev985 (H\"ubschle et al., 2011)
;
_computing_structure_solution 'SHELXS-97 (Sheldrick, 2008)'
_diffrn_ambient_temperature 150(2)
_diffrn_detector_area_resol_mean 10.4167
_diffrn_measured_fraction_theta_full 0.998
_diffrn_measured_fraction_theta_max 0.996
_diffrn_measurement_device_type 'Bruker AXS D8 Quest CMOS diffractometer'
_diffrn_measurement_method 'omega and phi scans'
_diffrn_radiation_monochromator 'Triumph curved graphite crystal'
_diffrn_radiation_type MoK\a
_diffrn_radiation_wavelength 0.71073
_diffrn_reflns_av_R_equivalents 0.0375
_diffrn_reflns_av_unetI/netI 0.0288
_diffrn_reflns_Laue_measured_fraction_full 0.998
_diffrn_reflns_Laue_measured_fraction_max 0.996
_diffrn_reflns_limit_h_max 18
_diffrn_reflns_limit_h_min -18
_diffrn_reflns_limit_k_max 18
_diffrn_reflns_limit_k_min -18
_diffrn_reflns_limit_l_max 18
_diffrn_reflns_limit_l_min -18
_diffrn_reflns_number 89090
_diffrn_reflns_point_group_measured_fraction_full 0.998
_diffrn_reflns_point_group_measured_fraction_max 0.996
_diffrn_reflns_theta_full 25.242
_diffrn_reflns_theta_max 33.245
_diffrn_reflns_theta_min 2.541
_diffrn_source 'fine focus sealed tube X-ray source'
_diffrn_source_current '30 mA'
_diffrn_source_voltage '50 kV'
_exptl_absorpt_coefficient_mu 2.241
_exptl_absorpt_correction_T_max 0.7465
_exptl_absorpt_correction_T_min 0.6390
_exptl_absorpt_correction_type multi-scan
_exptl_absorpt_process_details
;
 SADABS 2016/2: Krause, L., Herbst-Irmer, R., Sheldrick G.M. & Stalke D.,
 J. Appl. Cryst. 48 (2015) 3-10
;
_exptl_crystal_colour colourless
_exptl_crystal_density_diffrn 1.535
_exptl_crystal_description block
_exptl_crystal_F_000 724
_exptl_crystal_recrystallization_method 'Re-crystallisation from solvent'
_exptl_crystal_size_max 0.210
_exptl_crystal_size_mid 0.200
_exptl_crystal_size_min 0.130
_refine_diff_density_max 1.835
_refine_diff_density_min -1.047
_refine_diff_density_rms 0.078
_refine_ls_extinction_coef 0.0051(6)
_refine_ls_extinction_expression Fc^*^=kFc[1+0.001xFc^2^\l^3^/sin(2\q)]^-1/4^
_refine_ls_extinction_method 'SHELXL-2018/3 (Sheldrick 2018)'
_refine_ls_goodness_of_fit_ref 1.026
_refine_ls_hydrogen_treatment constr
_refine_ls_matrix_type full
_refine_ls_number_parameters 366
_refine_ls_number_reflns 11665
_refine_ls_number_restraints 0
_refine_ls_restrained_S_all 1.026
_refine_ls_R_factor_all 0.0574
_refine_ls_R_factor_gt 0.0358
_refine_ls_shift/su_max 0.001
_refine_ls_shift/su_mean 0.000
_refine_ls_structure_factor_coef Fsqd
_refine_ls_weighting_details 'w=1/[\s^2^(Fo^2^)+(0.0425P)^2^+0.9754P] where P=(Fo^2^+2Fc^2^)/3'
_refine_ls_weighting_scheme calc
_refine_ls_wR_factor_gt 0.0838
_refine_ls_wR_factor_ref 0.0930
_reflns_Friedel_coverage 0.000
_reflns_number_gt 8964
_reflns_number_total 11665
_reflns_threshold_expression 'I > 2\s(I)'
_cod_data_source_file d0cc05121g2.cif
_cod_data_source_block JK5198_0m
_cod_depositor_comments 'Adding full bibliography for 7127369--7127381.cif.'
_cod_database_code 7127374
_shelx_shelxl_version_number 2018/3
_shelx_space_group_comment
;
The symmetry employed for this shelxl refinement is uniquely defined
by the following loop, which should always be used as a source of
symmetry information in preference to the above space-group names.
They are only intended as comments.
;
_shelx_estimated_absorpt_t_min 0.650
_shelx_estimated_absorpt_t_max 0.759

loop_
_space_group_symop_operation_xyz
'x, y, z'
'-x, -y, -z'

loop_
_atom_site_label
_atom_site_type_symbol
_atom_site_fract_x
_atom_site_fract_y
_atom_site_fract_z
_atom_site_U_iso_or_equiv
_atom_site_adp_type
_atom_site_occupancy
_atom_site_site_symmetry_order
_atom_site_calc_flag
_atom_site_refinement_flags_posn
_atom_site_refinement_flags_adp
_atom_site_refinement_flags_occupancy
_atom_site_disorder_assembly
_atom_site_disorder_group
Br1 Br 0.68727(2) 0.61687(2) 0.48297(2) 0.04026(6) Uani 1 1 d . . . . .
Zn1 Zn 0.70777(2) 0.47333(2) 0.31713(2) 0.01932(5) Uani 1 1 d . . . . .
S1 S 0.60681(3) 0.40649(4) -0.11858(3) 0.01894(7) Uani 1 1 d . . . . .
F1 F 0.68585(12) 0.24768(13) -0.25662(12) 0.0447(3) Uani 1 1 d . . . . .
F2 F 0.51667(12) 0.15795(11) -0.20555(11) 0.0403(3) Uani 1 1 d . . . . .
F005 F 0.51989(12) 0.24869(13) -0.33481(10) 0.0406(3) Uani 1 1 d . . . . .
O1 O 0.48413(11) 0.40184(13) -0.11955(12) 0.0286(3) Uani 1 1 d . . . . .
O2 O 0.68565(12) 0.50430(12) -0.15773(13) 0.0309(3) Uani 1 1 d . . . . .
O3 O 0.66242(12) 0.39339(13) -0.01691(11) 0.0281(3) Uani 1 1 d . . . . .
N1 N 0.85611(11) 0.52511(12) 0.23958(11) 0.0178(2) Uani 1 1 d . . . . .
N2 N 0.77810(12) 0.34822(14) 0.33814(13) 0.0234(3) Uani 1 1 d . . . . .
N3 N 0.75656(12) 0.25567(14) 0.38583(12) 0.0228(3) Uani 1 1 d . . . . .
N4 N 0.43517(11) 0.33797(12) 0.22260(12) 0.0178(2) Uani 1 1 d . . . . .
H4A H 0.376694 0.354581 0.186779 0.021 Uiso 1 1 calc R U . . .
H4AB H 0.441743 0.372143 0.301385 0.021 Uiso 1 1 calc R U . . .
N5 N 0.55209(11) 0.40036(12) 0.19124(12) 0.0191(2) Uani 1 1 d . . . . .
H5A H 0.547942 0.465226 0.169004 0.023 Uiso 1 1 calc R U . . .
H5AB H 0.560476 0.342867 0.127497 0.023 Uiso 1 1 calc R U . . .
C1 C 0.81478(16) 0.69567(16) 0.20109(17) 0.0270(3) Uani 1 1 d . . . . .
H1A H 0.864368 0.778704 0.196117 0.040 Uiso 1 1 calc R U . . .
H1B H 0.787279 0.708328 0.276121 0.040 Uiso 1 1 calc R U . . .
H1C H 0.743638 0.651139 0.136655 0.040 Uiso 1 1 calc R U . . .
C2 C 0.88952(13) 0.61773(14) 0.19252(13) 0.0191(3) Uani 1 1 d . . . . .
C3 C 0.99108(14) 0.63954(15) 0.13948(14) 0.0224(3) Uani 1 1 d . . . . .
H3 H 1.013992 0.704852 0.106011 0.027 Uiso 1 1 calc R U . . .
C4 C 1.05867(15) 0.56594(17) 0.13554(15) 0.0251(3) Uani 1 1 d . . . . .
H4 H 1.127768 0.580070 0.099059 0.030 Uiso 1 1 calc R U . . .
C5 C 1.02449(14) 0.47136(17) 0.18539(15) 0.0246(3) Uani 1 1 d . . . . .
H5 H 1.070016 0.420323 0.184345 0.029 Uiso 1 1 calc R U . . .
C6 C 0.92246(14) 0.45308(15) 0.23671(14) 0.0197(3) Uani 1 1 d . . . . .
C7 C 0.87871(14) 0.35762(16) 0.29323(14) 0.0208(3) Uani 1 1 d . . . . .
C8 C 0.92347(14) 0.27081(16) 0.31304(14) 0.0219(3) Uani 1 1 d . . . . .
H8 H 0.993810 0.258336 0.290300 0.026 Uiso 1 1 calc R U . . .
C9 C 0.84395(14) 0.20650(15) 0.37282(13) 0.0203(3) Uani 1 1 d . . . . .
C10 C 0.85673(15) 0.10966(16) 0.42420(14) 0.0219(3) Uani 1 1 d . . . . .
C11 C 0.96255(19) 0.0765(2) 0.38080(19) 0.0344(4) Uani 1 1 d . . . . .
H11A H 0.945162 0.042305 0.294923 0.052 Uiso 1 1 calc R U . . .
H11B H 0.971611 0.012402 0.411336 0.052 Uiso 1 1 calc R U . . .
H11C H 1.038352 0.153522 0.408451 0.052 Uiso 1 1 calc R U . . .
C12 C 0.8869(2) 0.1702(2) 0.55829(16) 0.0361(4) Uani 1 1 d . . . . .
H12A H 0.963157 0.246558 0.582393 0.054 Uiso 1 1 calc R U . . .
H12B H 0.896304 0.108768 0.592546 0.054 Uiso 1 1 calc R U . . .
H12C H 0.820495 0.193770 0.585598 0.054 Uiso 1 1 calc R U . . .
C13 C 0.7426(2) -0.01551(19) 0.3853(2) 0.0379(4) Uani 1 1 d . . . . .
H13A H 0.720019 -0.049444 0.299564 0.057 Uiso 1 1 calc R U . . .
H13B H 0.675036 0.000619 0.418327 0.057 Uiso 1 1 calc R U . . .
H13C H 0.759906 -0.077620 0.413213 0.057 Uiso 1 1 calc R U . . .
C14 C 0.65347(16) 0.2301(2) 0.44783(17) 0.0322(4) Uani 1 1 d . . . . .
H14A H 0.679505 0.293634 0.528175 0.039 Uiso 1 1 calc R U . . .
H14B H 0.631456 0.144577 0.454474 0.039 Uiso 1 1 calc R U . . .
C15 C 0.54050(14) 0.23528(18) 0.38576(15) 0.0240(3) Uani 1 1 d . . . . .
H15A H 0.471647 0.203798 0.424632 0.029 Uiso 1 1 calc R U . . .
H15B H 0.557065 0.325694 0.397431 0.029 Uiso 1 1 calc R U . . .
C16 C 0.49962(15) 0.15926(16) 0.25404(15) 0.0229(3) Uani 1 1 d . . . . .
H16A H 0.472102 0.067430 0.243067 0.027 Uiso 1 1 calc R U . . .
H16B H 0.571565 0.182141 0.216674 0.027 Uiso 1 1 calc R U . . .
C17 C 0.37079(14) 0.12144(15) 0.04371(14) 0.0211(3) Uani 1 1 d . . . . .
H17 H 0.451735 0.154456 0.020662 0.025 Uiso 1 1 calc R U . . .
C18 C 0.28317(15) 0.16384(18) -0.01600(15) 0.0256(3) Uani 1 1 d . . . . .
H18A H 0.325019 0.256229 -0.001830 0.031 Uiso 1 1 calc R U . . .
H18B H 0.266463 0.118554 -0.101635 0.031 Uiso 1 1 calc R U . . .
C19 C 0.16018(16) 0.1398(2) 0.02506(16) 0.0302(4) Uani 1 1 d . . . . .
H19A H 0.122987 0.193046 0.001403 0.036 Uiso 1 1 calc R U . . .
H19B H 0.104851 0.049415 -0.016499 0.036 Uiso 1 1 calc R U . . .
C20 C 0.16740(14) 0.16802(16) 0.15755(15) 0.0228(3) Uani 1 1 d . . . . .
H20A H 0.084626 0.124735 0.171078 0.027 Uiso 1 1 calc R U . . .
H20B H 0.192055 0.260948 0.196461 0.027 Uiso 1 1 calc R U . . .
C21 C 0.25626(14) 0.12659(14) 0.21691(14) 0.0192(3) Uani 1 1 d . . . . .
H21 H 0.264530 0.163080 0.303749 0.023 Uiso 1 1 calc R U . . .
C22 C 0.21116(17) -0.02007(16) 0.18076(17) 0.0273(3) Uani 1 1 d . . . . .
H22A H 0.263346 -0.039791 0.232337 0.033 Uiso 1 1 calc R U . . .
H22B H 0.126933 -0.054172 0.194819 0.033 Uiso 1 1 calc R U . . .
C23 C 0.21133(19) -0.09010(17) 0.05283(19) 0.0347(4) Uani 1 1 d . . . . .
H23A H 0.138507 -0.097775 0.002446 0.042 Uiso 1 1 calc R U . . .
H23B H 0.203720 -0.177518 0.044716 0.042 Uiso 1 1 calc R U . . .
C24 C 0.32576(17) -0.02529(16) 0.00755(17) 0.0296(4) Uani 1 1 d . . . . .
H24A H 0.308010 -0.062413 -0.079098 0.036 Uiso 1 1 calc R U . . .
H24B H 0.392799 -0.045685 0.036647 0.036 Uiso 1 1 calc R U . . .
C25 C 0.58129(16) 0.25733(17) -0.23480(15) 0.0257(3) Uani 1 1 d . . . . .
B1 B 0.39062(15) 0.17968(16) 0.18476(15) 0.0184(3) Uani 1 1 d . . . . .

loop_
_atom_site_aniso_label
_atom_site_aniso_U_11
_atom_site_aniso_U_22
_atom_site_aniso_U_33
_atom_site_aniso_U_23
_atom_site_aniso_U_13
_atom_site_aniso_U_12
Br1 0.04299(12) 0.03769(11) 0.03373(11) 0.00048(8) 0.01656(8) 0.01688(9)
Zn1 0.01547(8) 0.02338(9) 0.02257(9) 0.00876(7) 0.00588(6) 0.01051(7)
S1 0.01853(16) 0.01915(16) 0.02351(17) 0.00956(13) 0.00673(13) 0.01010(13)
F1 0.0370(6) 0.0495(7) 0.0444(7) -0.0013(6) 0.0111(5) 0.0274(6)
F2 0.0479(7) 0.0206(5) 0.0458(7) 0.0106(5) 0.0041(6) 0.0078(5)
F005 0.0395(6) 0.0522(7) 0.0232(5) 0.0097(5) 0.0012(5) 0.0138(6)
O1 0.0216(5) 0.0323(6) 0.0412(7) 0.0175(5) 0.0123(5) 0.0162(5)
O2 0.0249(6) 0.0259(6) 0.0500(8) 0.0233(6) 0.0126(5) 0.0100(5)
O3 0.0308(6) 0.0324(6) 0.0230(6) 0.0097(5) 0.0029(5) 0.0150(5)
N1 0.0142(5) 0.0207(6) 0.0197(6) 0.0077(5) 0.0041(4) 0.0074(4)
N2 0.0205(6) 0.0337(7) 0.0291(7) 0.0204(6) 0.0112(5) 0.0166(6)
N3 0.0188(6) 0.0349(7) 0.0264(7) 0.0198(6) 0.0089(5) 0.0154(5)
N4 0.0136(5) 0.0183(6) 0.0244(6) 0.0098(5) 0.0057(4) 0.0071(4)
N5 0.0154(5) 0.0194(6) 0.0257(6) 0.0116(5) 0.0063(5) 0.0071(5)
C1 0.0246(7) 0.0240(8) 0.0374(9) 0.0154(7) 0.0075(7) 0.0112(6)
C2 0.0163(6) 0.0193(6) 0.0192(6) 0.0066(5) 0.0012(5) 0.0046(5)
C3 0.0186(7) 0.0208(7) 0.0232(7) 0.0085(6) 0.0038(5) 0.0021(5)
C4 0.0187(7) 0.0293(8) 0.0248(8) 0.0095(6) 0.0072(6) 0.0063(6)
C5 0.0185(7) 0.0319(8) 0.0287(8) 0.0128(7) 0.0103(6) 0.0131(6)
C6 0.0166(6) 0.0234(7) 0.0216(7) 0.0092(6) 0.0056(5) 0.0092(5)
C7 0.0175(6) 0.0279(7) 0.0240(7) 0.0126(6) 0.0079(5) 0.0133(6)
C8 0.0200(7) 0.0277(7) 0.0262(7) 0.0128(6) 0.0092(6) 0.0150(6)
C9 0.0184(6) 0.0265(7) 0.0200(7) 0.0098(6) 0.0029(5) 0.0122(6)
C10 0.0257(7) 0.0249(7) 0.0199(7) 0.0096(6) 0.0048(6) 0.0139(6)
C11 0.0400(10) 0.0418(10) 0.0437(11) 0.0257(9) 0.0186(8) 0.0305(9)
C12 0.0508(12) 0.0437(11) 0.0213(8) 0.0094(7) -0.0005(8) 0.0301(10)
C13 0.0405(11) 0.0256(9) 0.0434(11) 0.0093(8) 0.0134(9) 0.0097(8)
C14 0.0244(8) 0.0582(12) 0.0363(9) 0.0344(9) 0.0166(7) 0.0250(8)
C15 0.0185(7) 0.0369(9) 0.0293(8) 0.0209(7) 0.0106(6) 0.0162(6)
C16 0.0221(7) 0.0230(7) 0.0322(8) 0.0147(6) 0.0105(6) 0.0136(6)
C17 0.0197(7) 0.0217(7) 0.0234(7) 0.0091(6) 0.0111(6) 0.0077(6)
C18 0.0238(7) 0.0323(8) 0.0214(7) 0.0117(6) 0.0072(6) 0.0096(6)
C19 0.0218(7) 0.0425(10) 0.0279(8) 0.0149(7) 0.0058(6) 0.0121(7)
C20 0.0167(6) 0.0257(7) 0.0281(8) 0.0112(6) 0.0097(6) 0.0082(6)
C21 0.0192(6) 0.0184(6) 0.0221(7) 0.0087(5) 0.0093(5) 0.0075(5)
C22 0.0292(8) 0.0195(7) 0.0359(9) 0.0127(6) 0.0174(7) 0.0080(6)
C23 0.0353(9) 0.0192(8) 0.0425(10) 0.0057(7) 0.0192(8) 0.0050(7)
C24 0.0322(9) 0.0213(7) 0.0317(9) 0.0042(6) 0.0154(7) 0.0090(7)
C25 0.0260(8) 0.0276(8) 0.0234(7) 0.0065(6) 0.0051(6) 0.0124(6)
B1 0.0191(7) 0.0167(7) 0.0231(8) 0.0094(6) 0.0079(6) 0.0085(6)

loop_
_atom_type_symbol
_atom_type_description
_atom_type_scat_dispersion_real
_atom_type_scat_dispersion_imag
_atom_type_scat_source
C C 0.0033 0.0016 'International Tables Vol C Tables 4.2.6.8 and 6.1.1.4'
H H 0.0000 0.0000 'International Tables Vol C Tables 4.2.6.8 and 6.1.1.4'
B B 0.0013 0.0007 'International Tables Vol C Tables 4.2.6.8 and 6.1.1.4'
N N 0.0061 0.0033 'International Tables Vol C Tables 4.2.6.8 and 6.1.1.4'
O O 0.0106 0.0060 'International Tables Vol C Tables 4.2.6.8 and 6.1.1.4'
F F 0.0171 0.0103 'International Tables Vol C Tables 4.2.6.8 and 6.1.1.4'
S S 0.1246 0.1234 'International Tables Vol C Tables 4.2.6.8 and 6.1.1.4'
Zn Zn 0.2839 1.4301 'International Tables Vol C Tables 4.2.6.8 and 6.1.1.4'
Br Br -0.2901 2.4595 'International Tables Vol C Tables 4.2.6.8 and 6.1.1.4'

loop_
_geom_angle_atom_site_label_1
_geom_angle_atom_site_label_2
_geom_angle_atom_site_label_3
_geom_angle
_geom_angle_site_symmetry_1
_geom_angle_site_symmetry_3
_geom_angle_publ_flag
N2 Zn1 N1 81.14(5) . . ?
N2 Zn1 N5 116.82(6) . . ?
N1 Zn1 N5 108.26(5) . . ?
N2 Zn1 Br1 118.50(4) . . ?
N1 Zn1 Br1 121.11(4) . . ?
N5 Zn1 Br1 108.79(4) . . ?
O3 S1 O2 115.08(8) . . ?
O3 S1 O1 115.77(8) . . ?
O2 S1 O1 114.28(8) . . ?
O3 S1 C25 102.96(8) . . ?
O2 S1 C25 104.27(8) . . ?
O1 S1 C25 101.99(8) . . ?
C2 N1 C6 119.96(13) . . ?
C2 N1 Zn1 126.89(10) . . ?
C6 N1 Zn1 113.14(10) . . ?
C7 N2 N3 106.78(13) . . ?
C7 N2 Zn1 113.28(11) . . ?
N3 N2 Zn1 139.94(10) . . ?
N2 N3 C9 110.76(13) . . ?
N2 N3 C14 118.19(13) . . ?
C9 N3 C14 130.90(14) . . ?
N5 N4 B1 113.38(11) . . ?
N5 N4 H4A 108.9 . . ?
B1 N4 H4A 108.9 . . ?
N5 N4 H4AB 108.9 . . ?
B1 N4 H4AB 108.9 . . ?
H4A N4 H4AB 107.7 . . ?
N4 N5 Zn1 117.53(9) . . ?
N4 N5 H5A 107.9 . . ?
Zn1 N5 H5A 107.9 . . ?
N4 N5 H5AB 107.9 . . ?
Zn1 N5 H5AB 107.9 . . ?
H5A N5 H5AB 107.2 . . ?
C2 C1 H1A 109.5 . . ?
C2 C1 H1B 109.5 . . ?
H1A C1 H1B 109.5 . . ?
C2 C1 H1C 109.5 . . ?
H1A C1 H1C 109.5 . . ?
H1B C1 H1C 109.5 . . ?
N1 C2 C3 120.41(14) . . ?
N1 C2 C1 117.41(14) . . ?
C3 C2 C1 122.17(14) . . ?
C4 C3 C2 119.95(15) . . ?
C4 C3 H3 120.0 . . ?
C2 C3 H3 120.0 . . ?
C3 C4 C5 119.37(15) . . ?
C3 C4 H4 120.3 . . ?
C5 C4 H4 120.3 . . ?
C6 C5 C4 118.47(15) . . ?
C6 C5 H5 120.8 . . ?
C4 C5 H5 120.8 . . ?
N1 C6 C5 121.84(15) . . ?
N1 C6 C7 114.80(13) . . ?
C5 C6 C7 123.36(14) . . ?
N2 C7 C8 110.14(14) . . ?
N2 C7 C6 117.59(13) . . ?
C8 C7 C6 132.26(14) . . ?
C9 C8 C7 105.83(13) . . ?
C9 C8 H8 127.1 . . ?
C7 C8 H8 127.1 . . ?
N3 C9 C8 106.49(13) . . ?
N3 C9 C10 125.99(14) . . ?
C8 C9 C10 127.29(14) . . ?
C9 C10 C12 108.69(14) . . ?
C9 C10 C13 113.35(15) . . ?
C12 C10 C13 110.17(16) . . ?
C9 C10 C11 107.77(13) . . ?
C12 C10 C11 109.60(15) . . ?
C13 C10 C11 107.17(15) . . ?
C10 C11 H11A 109.5 . . ?
C10 C11 H11B 109.5 . . ?
H11A C11 H11B 109.5 . . ?
C10 C11 H11C 109.5 . . ?
H11A C11 H11C 109.5 . . ?
H11B C11 H11C 109.5 . . ?
C10 C12 H12A 109.5 . . ?
C10 C12 H12B 109.5 . . ?
H12A C12 H12B 109.5 . . ?
C10 C12 H12C 109.5 . . ?
H12A C12 H12C 109.5 . . ?
H12B C12 H12C 109.5 . . ?
C10 C13 H13A 109.5 . . ?
C10 C13 H13B 109.5 . . ?
H13A C13 H13B 109.5 . . ?
C10 C13 H13C 109.5 . . ?
H13A C13 H13C 109.5 . . ?
H13B C13 H13C 109.5 . . ?
N3 C14 C15 112.80(13) . . ?
N3 C14 H14A 109.0 . . ?
C15 C14 H14A 109.0 . . ?
N3 C14 H14B 109.0 . . ?
C15 C14 H14B 109.0 . . ?
H14A C14 H14B 107.8 . . ?
C16 C15 C14 116.35(14) . . ?
C16 C15 H15A 108.2 . . ?
C14 C15 H15A 108.2 . . ?
C16 C15 H15B 108.2 . . ?
C14 C15 H15B 108.2 . . ?
H15A C15 H15B 107.4 . . ?
C15 C16 B1 116.24(13) . . ?
C15 C16 H16A 108.2 . . ?
B1 C16 H16A 108.2 . . ?
C15 C16 H16B 108.2 . . ?
B1 C16 H16B 108.2 . . ?
H16A C16 H16B 107.4 . . ?
C18 C17 C24 113.08(14) . . ?
C18 C17 B1 111.24(13) . . ?
C24 C17 B1 107.86(13) . . ?
C18 C17 H17 108.2 . . ?
C24 C17 H17 108.2 . . ?
B1 C17 H17 108.2 . . ?
C19 C18 C17 115.26(14) . . ?
C19 C18 H18A 108.5 . . ?
C17 C18 H18A 108.5 . . ?
C19 C18 H18B 108.5 . . ?
C17 C18 H18B 108.5 . . ?
H18A C18 H18B 107.5 . . ?
C20 C19 C18 115.35(14) . . ?
C20 C19 H19A 108.4 . . ?
C18 C19 H19A 108.4 . . ?
C20 C19 H19B 108.4 . . ?
C18 C19 H19B 108.4 . . ?
H19A C19 H19B 107.5 . . ?
C19 C20 C21 115.58(13) . . ?
C19 C20 H20A 108.4 . . ?
C21 C20 H20A 108.4 . . ?
C19 C20 H20B 108.4 . . ?
C21 C20 H20B 108.4 . . ?
H20A C20 H20B 107.4 . . ?
C20 C21 C22 112.62(14) . . ?
C20 C21 B1 111.21(12) . . ?
C22 C21 B1 107.71(12) . . ?
C20 C21 H21 108.4 . . ?
C22 C21 H21 108.4 . . ?
B1 C21 H21 108.4 . . ?
C23 C22 C21 115.31(14) . . ?
C23 C22 H22A 108.4 . . ?
C21 C22 H22A 108.4 . . ?
C23 C22 H22B 108.4 . . ?
C21 C22 H22B 108.4 . . ?
H22A C22 H22B 107.5 . . ?
C22 C23 C24 114.71(15) . . ?
C22 C23 H23A 108.6 . . ?
C24 C23 H23A 108.6 . . ?
C22 C23 H23B 108.6 . . ?
C24 C23 H23B 108.6 . . ?
H23A C23 H23B 107.6 . . ?
C23 C24 C17 115.08(14) . . ?
C23 C24 H24A 108.5 . . ?
C17 C24 H24A 108.5 . . ?
C23 C24 H24B 108.5 . . ?
C17 C24 H24B 108.5 . . ?
H24A C24 H24B 107.5 . . ?
F2 C25 F1 108.05(15) . . ?
F2 C25 F005 108.05(15) . . ?
F1 C25 F005 107.18(15) . . ?
F2 C25 S1 110.52(12) . . ?
F1 C25 S1 111.98(12) . . ?
F005 C25 S1 110.89(12) . . ?
C17 B1 C21 106.09(13) . . ?
C17 B1 C16 113.93(13) . . ?
C21 B1 C16 117.02(13) . . ?
C17 B1 N4 107.47(12) . . ?
C21 B1 N4 106.34(11) . . ?
C16 B1 N4 105.41(12) . . ?

loop_
_geom_bond_atom_site_label_1
_geom_bond_atom_site_label_2
_geom_bond_distance
_geom_bond_site_symmetry_2
_geom_bond_publ_flag
Br1 Zn1 2.3225(3) . ?
Zn1 N2 2.0269(13) . ?
Zn1 N1 2.0513(12) . ?
Zn1 N5 2.0576(13) . ?
S1 O3 1.4420(13) . ?
S1 O2 1.4446(12) . ?
S1 O1 1.4464(12) . ?
S1 C25 1.8248(18) . ?
F1 C25 1.333(2) . ?
F2 C25 1.330(2) . ?
F005 C25 1.336(2) . ?
N1 C2 1.344(2) . ?
N1 C6 1.3589(19) . ?
N2 C7 1.3367(19) . ?
N2 N3 1.3517(19) . ?
N3 C9 1.367(2) . ?
N3 C14 1.475(2) . ?
N4 N5 1.4666(17) . ?
N4 B1 1.675(2) . ?
N4 H4A 0.9100 . ?
N4 H4AB 0.9100 . ?
N5 H5A 0.9100 . ?
N5 H5AB 0.9100 . ?
C1 C2 1.492(2) . ?
C1 H1A 0.9800 . ?
C1 H1B 0.9800 . ?
C1 H1C 0.9800 . ?
C2 C3 1.392(2) . ?
C3 C4 1.385(2) . ?
C3 H3 0.9500 . ?
C4 C5 1.388(2) . ?
C4 H4 0.9500 . ?
C5 C6 1.385(2) . ?
C5 H5 0.9500 . ?
C6 C7 1.463(2) . ?
C7 C8 1.397(2) . ?
C8 C9 1.389(2) . ?
C8 H8 0.9500 . ?
C9 C10 1.517(2) . ?
C10 C12 1.534(2) . ?
C10 C13 1.535(3) . ?
C10 C11 1.537(2) . ?
C11 H11A 0.9800 . ?
C11 H11B 0.9800 . ?
C11 H11C 0.9800 . ?
C12 H12A 0.9800 . ?
C12 H12B 0.9800 . ?
C12 H12C 0.9800 . ?
C13 H13A 0.9800 . ?
C13 H13B 0.9800 . ?
C13 H13C 0.9800 . ?
C14 C15 1.533(2) . ?
C14 H14A 0.9900 . ?
C14 H14B 0.9900 . ?
C15 C16 1.533(2) . ?
C15 H15A 0.9900 . ?
C15 H15B 0.9900 . ?
C16 B1 1.634(2) . ?
C16 H16A 0.9900 . ?
C16 H16B 0.9900 . ?
C17 C18 1.543(2) . ?
C17 C24 1.548(2) . ?
C17 B1 1.615(2) . ?
C17 H17 1.0000 . ?
C18 C19 1.542(2) . ?
C18 H18A 0.9900 . ?
C18 H18B 0.9900 . ?
C19 C20 1.537(2) . ?
C19 H19A 0.9900 . ?
C19 H19B 0.9900 . ?
C20 C21 1.543(2) . ?
C20 H20A 0.9900 . ?
C20 H20B 0.9900 . ?
C21 C22 1.547(2) . ?
C21 B1 1.624(2) . ?
C21 H21 1.0000 . ?
C22 C23 1.535(3) . ?
C22 H22A 0.9900 . ?
C22 H22B 0.9900 . ?
C23 C24 1.541(2) . ?
C23 H23A 0.9900 . ?
C23 H23B 0.9900 . ?
C24 H24A 0.9900 . ?
C24 H24B 0.9900 . ?

loop_
_geom_torsion_atom_site_label_1
_geom_torsion_atom_site_label_2
_geom_torsion_atom_site_label_3
_geom_torsion_atom_site_label_4
_geom_torsion
_geom_torsion_site_symmetry_1
_geom_torsion_site_symmetry_2
_geom_torsion_site_symmetry_3
_geom_torsion_site_symmetry_4
_geom_torsion_publ_flag
C7 N2 N3 C9 0.68(19) . . . . ?
Zn1 N2 N3 C9 -178.28(14) . . . . ?
C7 N2 N3 C14 176.73(16) . . . . ?
Zn1 N2 N3 C14 -2.2(3) . . . . ?
B1 N4 N5 Zn1 -94.00(12) . . . . ?
C6 N1 C2 C3 0.8(2) . . . . ?
Zn1 N1 C2 C3 -178.05(11) . . . . ?
C6 N1 C2 C1 -178.50(14) . . . . ?
Zn1 N1 C2 C1 2.7(2) . . . . ?
N1 C2 C3 C4 -0.3(2) . . . . ?
C1 C2 C3 C4 178.90(16) . . . . ?
C2 C3 C4 C5 -0.4(2) . . . . ?
C3 C4 C5 C6 0.6(3) . . . . ?
C2 N1 C6 C5 -0.5(2) . . . . ?
Zn1 N1 C6 C5 178.46(13) . . . . ?
C2 N1 C6 C7 178.57(14) . . . . ?
Zn1 N1 C6 C7 -2.47(17) . . . . ?
C4 C5 C6 N1 -0.2(2) . . . . ?
C4 C5 C6 C7 -179.18(16) . . . . ?
N3 N2 C7 C8 -0.54(19) . . . . ?
Zn1 N2 C7 C8 178.73(11) . . . . ?
N3 N2 C7 C6 -179.49(14) . . . . ?
Zn1 N2 C7 C6 -0.22(19) . . . . ?
N1 C6 C7 N2 1.8(2) . . . . ?
C5 C6 C7 N2 -179.11(16) . . . . ?
N1 C6 C7 C8 -176.83(17) . . . . ?
C5 C6 C7 C8 2.2(3) . . . . ?
N2 C7 C8 C9 0.20(19) . . . . ?
C6 C7 C8 C9 178.95(17) . . . . ?
N2 N3 C9 C8 -0.55(19) . . . . ?
C14 N3 C9 C8 -175.95(18) . . . . ?
N2 N3 C9 C10 174.27(15) . . . . ?
C14 N3 C9 C10 -1.1(3) . . . . ?
C7 C8 C9 N3 0.21(18) . . . . ?
C7 C8 C9 C10 -174.53(15) . . . . ?
N3 C9 C10 C12 -64.6(2) . . . . ?
C8 C9 C10 C12 109.1(2) . . . . ?
N3 C9 C10 C13 58.2(2) . . . . ?
C8 C9 C10 C13 -128.01(18) . . . . ?
N3 C9 C10 C11 176.66(17) . . . . ?
C8 C9 C10 C11 -9.6(2) . . . . ?
N2 N3 C14 C15 40.1(2) . . . . ?
C9 N3 C14 C15 -144.83(18) . . . . ?
N3 C14 C15 C16 49.0(2) . . . . ?
C14 C15 C16 B1 -172.27(14) . . . . ?
C24 C17 C18 C19 69.54(19) . . . . ?
B1 C17 C18 C19 -52.01(19) . . . . ?
C17 C18 C19 C20 40.7(2) . . . . ?
C18 C19 C20 C21 -40.4(2) . . . . ?
C19 C20 C21 C22 -69.98(17) . . . . ?
C19 C20 C21 B1 51.03(18) . . . . ?
C20 C21 C22 C23 68.67(19) . . . . ?
B1 C21 C22 C23 -54.3(2) . . . . ?
C21 C22 C23 C24 42.7(2) . . . . ?
C22 C23 C24 C17 -42.7(2) . . . . ?
C18 C17 C24 C23 -68.9(2) . . . . ?
B1 C17 C24 C23 54.5(2) . . . . ?
O3 S1 C25 F2 54.87(14) . . . . ?
O2 S1 C25 F2 175.36(12) . . . . ?
O1 S1 C25 F2 -65.45(13) . . . . ?
O3 S1 C25 F1 -65.65(14) . . . . ?
O2 S1 C25 F1 54.84(15) . . . . ?
O1 S1 C25 F1 174.03(13) . . . . ?
O3 S1 C25 F005 174.68(12) . . . . ?
O2 S1 C25 F005 -64.84(14) . . . . ?
O1 S1 C25 F005 54.35(14) . . . . ?
C18 C17 B1 C21 59.69(15) . . . . ?
C24 C17 B1 C21 -64.86(15) . . . . ?
C18 C17 B1 C16 -170.12(13) . . . . ?
C24 C17 B1 C16 65.33(16) . . . . ?
C18 C17 B1 N4 -53.74(15) . . . . ?
C24 C17 B1 N4 -178.29(12) . . . . ?
C20 C21 B1 C17 -59.14(16) . . . . ?
C22 C21 B1 C17 64.71(16) . . . . ?
C20 C21 B1 C16 172.47(13) . . . . ?
C22 C21 B1 C16 -63.68(18) . . . . ?
C20 C21 B1 N4 55.06(16) . . . . ?
C22 C21 B1 N4 178.92(13) . . . . ?
C15 C16 B1 C17 167.88(13) . . . . ?
C15 C16 B1 C21 -67.60(18) . . . . ?
C15 C16 B1 N4 50.31(16) . . . . ?
N5 N4 B1 C17 -62.53(15) . . . . ?
N5 N4 B1 C21 -175.79(12) . . . . ?
N5 N4 B1 C16 59.33(15) . . . . ?
